data_7052010
loop_
_publ_author_name
'Barnett, Sarah A.'
'Hulme, Ashley T.'
'Issa, Nizar'
'Lewis, Thomas C.'
'Price, Louise S.'
'Tocher, Derek A.'
'Price, Sarah L.'

_publ_section_title
;
 The observed and energetically feasible crystal structures of
 5-substituted uracils
;
_journal_issue 10
_journal_name_full 'New Journal of Chemistry'
_journal_page_first 1761
_journal_paper_doi 10.1039/b806763e
_journal_volume 32
_journal_year 2008
_chemical_formula_moiety 'C5 H3 N3 O2'
_chemical_formula_sum 'C5 H3 N3 O2'
_chemical_formula_weight 137.10
_chemical_name_systematic 5-Cyanouracil
_space_group_IT_number 14
_symmetry_cell_setting monoclinic
_symmetry_space_group_name_Hall '-P 2yn'
_symmetry_space_group_name_H-M 'P 1 21/n 1'
_atom_sites_solution_hydrogens difmap
_atom_sites_solution_primary direct
_atom_sites_solution_secondary difmap
_audit_creation_method SHELXL-97
_cell_angle_alpha 90.00
_cell_angle_beta 98.124(3)
_cell_angle_gamma 90.00
_cell_formula_units_Z 4
_cell_length_a 9.0098(18)
_cell_length_b 6.6035(13)
_cell_length_c 9.1805(18)
_cell_measurement_reflns_used 2223
_cell_measurement_temperature 150(2)
_cell_measurement_theta_max 28.063
_cell_measurement_theta_min 2.964
_cell_volume 540.72(19)
_computing_cell_refinement 'Bruker SAINT'
_computing_data_collection 'Bruker SMART'
_computing_data_reduction 'Bruker SAINT'
_computing_molecular_graphics 'Bruker SHELXTL'
_computing_publication_material 'Bruker SHELXTL and local programs'
_computing_structure_refinement 'SHELXL-97 (Sheldrick, 1997)'
_computing_structure_solution 'SHELXS-97 (Sheldrick, 1997)'
_diffrn_ambient_temperature 150(2)
_diffrn_measured_fraction_theta_full 0.978
_diffrn_measured_fraction_theta_max 0.956
_diffrn_measurement_device_type 'Bruker SMART APEX diffractometer'
_diffrn_measurement_method '\w rotation with narrow frames'
_diffrn_radiation_monochromator graphite
_diffrn_radiation_source 'fine-focus sealed tube'
_diffrn_radiation_type MoK\a
_diffrn_radiation_wavelength 0.71073
_diffrn_reflns_av_R_equivalents 0.0199
_diffrn_reflns_av_sigmaI/netI 0.0204
_diffrn_reflns_limit_h_max 11
_diffrn_reflns_limit_h_min -11
_diffrn_reflns_limit_k_max 8
_diffrn_reflns_limit_k_min -8
_diffrn_reflns_limit_l_max 12
_diffrn_reflns_limit_l_min -11
_diffrn_reflns_number 4294
_diffrn_reflns_theta_full 26.00
_diffrn_reflns_theta_max 28.23
_diffrn_reflns_theta_min 2.97
_diffrn_standards_decay_% 0
_diffrn_standards_number 0
_exptl_absorpt_coefficient_mu 0.136
_exptl_absorpt_correction_T_max 1.000
_exptl_absorpt_correction_T_min 0.856
_exptl_absorpt_correction_type multi-scan
_exptl_absorpt_process_details 'SADABS (Sheldrick, 1996)'
_exptl_crystal_colour Colourless
_exptl_crystal_density_diffrn 1.684
_exptl_crystal_density_method 'not measured'
_exptl_crystal_description Block
_exptl_crystal_F_000 280
_exptl_crystal_size_max 0.37
_exptl_crystal_size_mid 0.30
_exptl_crystal_size_min 0.29
_refine_diff_density_max 0.364
_refine_diff_density_min -0.237
_refine_diff_density_rms 0.065
_refine_ls_extinction_method none
_refine_ls_goodness_of_fit_ref 1.043
_refine_ls_hydrogen_treatment refall
_refine_ls_matrix_type full
_refine_ls_number_parameters 103
_refine_ls_number_reflns 1270
_refine_ls_number_restraints 0
_refine_ls_restrained_S_all 1.043
_refine_ls_R_factor_all 0.0429
_refine_ls_R_factor_gt 0.0398
_refine_ls_shift/su_max 0.000
_refine_ls_shift/su_mean 0.000
_refine_ls_structure_factor_coef Fsqd
_refine_ls_weighting_details 'calc w=1/[\s^2^(Fo^2^)+(0.0746P)^2^+0.1140P] where P=(Fo^2^+2Fc^2^)/3'
_refine_ls_weighting_scheme calc
_refine_ls_wR_factor_gt 0.1091
_refine_ls_wR_factor_ref 0.1121
_reflns_number_gt 1146
_reflns_number_total 1270
_reflns_threshold_expression I>2\s(I)
_cod_data_source_file b806763e.txt
_cod_data_source_block STR0521
_cod_depositor_comments
;
The following automatic conversions were performed:
'_symmetry_cell_setting' value 'Monoclinic' changed to 'monoclinic'
according to '/home/saulius/struct/CIF-dictionaries/cif_core.dic'
dictionary named 'cif_core.dic' version 2.4.1 from 2010-06-29.

Automatic conversion script
Id: cif_fix_enum 1527 2010-12-29 10:47:43Z saulius 
;
_cod_original_sg_symbol_H-M P21/n
_cod_database_code 7052010

loop_
_symmetry_equiv_pos_as_xyz
'x, y, z'
'-x+1/2, y+1/2, -z+1/2'
'-x, -y, -z'
'x-1/2, -y-1/2, z-1/2'

loop_
_atom_site_label
_atom_site_type_symbol
_atom_site_fract_x
_atom_site_fract_y
_atom_site_fract_z
_atom_site_U_iso_or_equiv
_atom_site_adp_type
_atom_site_occupancy
_atom_site_symmetry_multiplicity
_atom_site_calc_flag
_atom_site_refinement_flags
_atom_site_disorder_assembly
_atom_site_disorder_group
O7 O 0.93843(9) 0.26038(13) 0.51199(10) 0.0225(2) Uani 1 1 d . . .
O8 O 0.64102(10) 0.79752(12) 0.35913(10) 0.0224(3) Uani 1 1 d . . .
N1 N 0.69620(11) 0.20066(14) 0.41799(11) 0.0178(3) Uani 1 1 d . . .
H1 H 0.7121(19) 0.071(3) 0.4333(19) 0.032(4) Uiso 1 1 d . . .
N3 N 0.78729(11) 0.52866(15) 0.43790(11) 0.0180(3) Uani 1 1 d . . .
H3 H 0.861(2) 0.606(3) 0.4649(17) 0.029(4) Uiso 1 1 d . . .
N9 N 0.28284(12) 0.60485(17) 0.20394(13) 0.0281(3) Uani 1 1 d . . .
C2 C 0.81618(12) 0.32610(17) 0.45969(12) 0.0174(3) Uani 1 1 d . . .
C4 C 0.65438(12) 0.61404(17) 0.37398(12) 0.0168(3) Uani 1 1 d . . .
C5 C 0.53666(12) 0.46835(17) 0.32688(12) 0.0169(3) Uani 1 1 d . . .
C6 C 0.56187(13) 0.26788(18) 0.35167(13) 0.0173(3) Uani 1 1 d . . .
H6 H 0.4864(16) 0.169(3) 0.3235(16) 0.020(4) Uiso 1 1 d . . .
C9 C 0.39504(13) 0.54349(18) 0.25702(13) 0.0200(3) Uani 1 1 d . . .

loop_
_atom_site_aniso_label
_atom_site_aniso_U_11
_atom_site_aniso_U_22
_atom_site_aniso_U_33
_atom_site_aniso_U_23
_atom_site_aniso_U_13
_atom_site_aniso_U_12
O7 0.0153(4) 0.0172(4) 0.0327(5) 0.0048(3) -0.0041(3) -0.0017(3)
O8 0.0238(5) 0.0119(4) 0.0297(5) -0.0002(3) -0.0021(4) -0.0006(3)
N1 0.0153(5) 0.0109(5) 0.0261(5) 0.0008(3) -0.0015(4) -0.0013(3)
N3 0.0152(5) 0.0129(5) 0.0244(5) -0.0001(4) -0.0020(4) -0.0036(4)
N9 0.0219(5) 0.0246(6) 0.0366(6) -0.0007(5) -0.0005(4) 0.0040(4)
C2 0.0156(5) 0.0152(5) 0.0205(5) 0.0005(4) 0.0001(4) -0.0019(4)
C4 0.0166(5) 0.0148(5) 0.0182(5) -0.0007(4) 0.0004(4) -0.0002(4)
C5 0.0139(5) 0.0159(5) 0.0201(5) -0.0016(4) -0.0005(4) -0.0003(4)
C6 0.0139(5) 0.0162(6) 0.0212(5) -0.0013(4) 0.0007(4) -0.0026(4)
C9 0.0185(6) 0.0169(5) 0.0247(6) -0.0027(4) 0.0030(4) -0.0027(4)

loop_
_atom_type_symbol
_atom_type_description
_atom_type_scat_dispersion_real
_atom_type_scat_dispersion_imag
_atom_type_scat_source
C C 0.0033 0.0016 'International Tables Vol C Tables 4.2.6.8 and 6.1.1.4'
H H 0.0000 0.0000 'International Tables Vol C Tables 4.2.6.8 and 6.1.1.4'
N N 0.0061 0.0033 'International Tables Vol C Tables 4.2.6.8 and 6.1.1.4'
O O 0.0106 0.0060 'International Tables Vol C Tables 4.2.6.8 and 6.1.1.4'

loop_
_geom_angle_atom_site_label_1
_geom_angle_atom_site_label_2
_geom_angle_atom_site_label_3
_geom_angle
_geom_angle_site_symmetry_1
_geom_angle_site_symmetry_3
_geom_angle_publ_flag
C6 N1 C2 123.20(10) . . ?
C6 N1 H1 120.6(12) . . ?
C2 N1 H1 116.2(12) . . ?
C2 N3 C4 126.64(10) . . ?
C2 N3 H3 115.0(12) . . ?
C4 N3 H3 118.3(12) . . ?
O7 C2 N3 123.19(11) . . ?
O7 C2 N1 121.85(11) . . ?
N3 C2 N1 114.96(10) . . ?
O8 C4 N3 121.25(10) . . ?
O8 C4 C5 124.53(11) . . ?
N3 C4 C5 114.22(10) . . ?
C6 C5 C9 122.02(10) . . ?
C6 C5 C4 119.90(10) . . ?
C9 C5 C4 118.07(11) . . ?
N1 C6 C5 120.95(10) . . ?
N1 C6 H6 117.2(10) . . ?
C5 C6 H6 121.9(10) . . ?
N9 C9 C5 178.79(13) . . ?

loop_
_geom_bond_atom_site_label_1
_geom_bond_atom_site_label_2
_geom_bond_distance
_geom_bond_site_symmetry_2
_geom_bond_publ_flag
O7 C2 1.2176(14) . ?
O8 C4 1.2233(15) . ?
N1 C6 1.3507(15) . ?
N1 C2 1.3726(15) . ?
N1 H1 0.88(2) . ?
N3 C2 1.3719(15) . ?
N3 C4 1.3775(14) . ?
N3 H3 0.848(19) . ?
N9 C9 1.1332(16) . ?
C4 C5 1.4519(15) . ?
C5 C6 1.3569(16) . ?
C5 C9 1.4333(16) . ?
C6 H6 0.953(16) . ?

loop_
_geom_hbond_atom_site_label_D
_geom_hbond_atom_site_label_H
_geom_hbond_atom_site_label_A
_geom_hbond_distance_DH
_geom_hbond_distance_HA
_geom_hbond_distance_DA
_geom_hbond_angle_DHA
_geom_hbond_site_symmetry_A
N1 H1 O8 0.88(2) 2.00(2) 2.7478(14) 142.1(16) 1_545
N3 H3 O7 0.848(19) 1.994(19) 2.8174(14) 163.4(16) 3_766

loop_
_geom_torsion_atom_site_label_1
_geom_torsion_atom_site_label_2
_geom_torsion_atom_site_label_3
_geom_torsion_atom_site_label_4
_geom_torsion
_geom_torsion_site_symmetry_1
_geom_torsion_site_symmetry_2
_geom_torsion_site_symmetry_3
_geom_torsion_site_symmetry_4
_geom_torsion_publ_flag
C4 N3 C2 O7 177.09(10) . . . . ?
C4 N3 C2 N1 -2.93(17) . . . . ?
C6 N1 C2 O7 -175.92(11) . . . . ?
C6 N1 C2 N3 4.10(17) . . . . ?
C2 N3 C4 O8 -179.56(10) . . . . ?
C2 N3 C4 C5 0.00(16) . . . . ?
O8 C4 C5 C6 -178.43(11) . . . . ?
N3 C4 C5 C6 2.02(15) . . . . ?
O8 C4 C5 C9 0.51(17) . . . . ?
N3 C4 C5 C9 -179.04(9) . . . . ?
C2 N1 C6 C5 -2.31(18) . . . . ?
C9 C5 C6 N1 -179.86(10) . . . . ?
C4 C5 C6 N1 -0.96(17) . . . . ?
C6 C5 C9 N9 120(6) . . . . ?
C4 C5 C9 N9 -59(6) . . . . ?

loop_
_cod_related_entry_id
_cod_related_entry_database
_cod_related_entry_code
1 ChemSpider 70521
